data_4067129
loop_
_publ_author_name
'Yu, Insun'
'Wallis, Christopher J.'
'Patrick, Brian O.'
'Diaconescu, Paula L.'
'Mehrkhodavandi, Parisa'

_publ_section_title
;
 Phosphine-Tethered Carbene Ligands: Template Synthesis and Reactivity of
 Cyclic and Acyclic Functionalized Carbenes
;
_journal_issue 22
_journal_name_full Organometallics
_journal_page_first 6065
_journal_paper_doi 10.1021/om100841j
_journal_volume 29
_journal_year 2010
_chemical_formula_moiety 'C25 H27 Fe I N O2 P'
_chemical_formula_sum 'C25 H27 Fe I N O2 P'
_chemical_formula_weight 587.20
_chemical_name_systematic
;
 ?
;
_space_group_IT_number 9
_symmetry_cell_setting monoclinic
_symmetry_space_group_name_Hall 'C -2yc'
_symmetry_space_group_name_H-M 'C 1 c 1'
_atom_sites_solution_hydrogens geom
_atom_sites_solution_primary direct
_atom_sites_solution_secondary difmap
_audit_creation_method SHELXL-97
_cell_angle_alpha 90.00
_cell_angle_beta 99.379(2)
_cell_angle_gamma 90.00
_cell_formula_units_Z 4
_cell_length_a 8.6529(4)
_cell_length_b 20.7218(8)
_cell_length_c 13.1388(6)
_cell_measurement_reflns_used 4195
_cell_measurement_temperature 296(2)
_cell_measurement_theta_max 27.49
_cell_measurement_theta_min 2.81
_cell_volume 2324.34(18)
_computing_structure_refinement 'SHELXL-97 (Sheldrick, 1997)'
_diffrn_ambient_temperature 296(2)
_diffrn_measured_fraction_theta_full 0.998
_diffrn_measured_fraction_theta_max 0.998
_diffrn_measurement_device_type 'Bruker X8 APEX II'
_diffrn_measurement_method 'area detector'
_diffrn_radiation_monochromator graphite
_diffrn_radiation_source 'fine-focus sealed tube'
_diffrn_radiation_type MoK\a
_diffrn_radiation_wavelength 0.71073
_diffrn_reflns_av_R_equivalents 0.0000
_diffrn_reflns_av_sigmaI/netI 0.0450
_diffrn_reflns_limit_h_max 11
_diffrn_reflns_limit_h_min -11
_diffrn_reflns_limit_k_max 26
_diffrn_reflns_limit_k_min -26
_diffrn_reflns_limit_l_max 17
_diffrn_reflns_limit_l_min -17
_diffrn_reflns_number 5353
_diffrn_reflns_theta_full 27.53
_diffrn_reflns_theta_max 27.53
_diffrn_reflns_theta_min 1.97
_exptl_absorpt_coefficient_mu 2.068
_exptl_absorpt_correction_T_max 0.7333
_exptl_absorpt_correction_T_min 0.5022
_exptl_absorpt_correction_type multi-scan
_exptl_crystal_colour yellow
_exptl_crystal_density_diffrn 1.678
_exptl_crystal_density_method 'not measured'
_exptl_crystal_description irregular
_exptl_crystal_F_000 1176
_exptl_crystal_size_max 0.40
_exptl_crystal_size_mid 0.25
_exptl_crystal_size_min 0.15
_refine_diff_density_max 0.622
_refine_diff_density_min -0.302
_refine_diff_density_rms 0.078
_refine_ls_abs_structure_details 'Flack H D (1983), Acta Cryst. A39, 876-881'
_refine_ls_abs_structure_Flack -0.035(16)
_refine_ls_extinction_method none
_refine_ls_goodness_of_fit_ref 1.049
_refine_ls_hydrogen_treatment constr
_refine_ls_matrix_type full
_refine_ls_number_parameters 240
_refine_ls_number_reflns 5353
_refine_ls_number_restraints 2
_refine_ls_restrained_S_all 1.049
_refine_ls_R_factor_all 0.0398
_refine_ls_R_factor_gt 0.0321
_refine_ls_shift/su_max 0.243
_refine_ls_shift/su_mean 0.034
_refine_ls_structure_factor_coef Fsqd
_refine_ls_weighting_details 'calc w=1/[\s^2^(Fo^2^)+(0.0354P)^2^+0.9310P] where P=(Fo^2^+2Fc^2^)/3'
_refine_ls_weighting_scheme calc
_refine_ls_wR_factor_gt 0.0706
_refine_ls_wR_factor_ref 0.0731
_reflns_number_gt 4806
_reflns_number_total 5353
_reflns_threshold_expression >2sigma(I)
_cod_data_source_file om100841j_si_001.cif
_cod_data_source_block twin4
_cod_original_sg_symbol_H-M 'C c'
_cod_database_code 4067129

loop_
_symmetry_equiv_pos_as_xyz
'x, y, z'
'x, -y, z+1/2'
'x+1/2, y+1/2, z'
'x+1/2, -y+1/2, z+1/2'

loop_
_atom_site_label
_atom_site_type_symbol
_atom_site_fract_x
_atom_site_fract_y
_atom_site_fract_z
_atom_site_U_iso_or_equiv
_atom_site_adp_type
_atom_site_occupancy
_atom_site_symmetry_multiplicity
_atom_site_calc_flag
_atom_site_refinement_flags
_atom_site_disorder_assembly
_atom_site_disorder_group
C1 C 0.3923(4) 0.14455(18) 0.9373(3) 0.0254(8) Uani 1 1 d . A .
C3 C 0.1599(6) 0.00598(17) 0.9489(4) 0.0377(11) Uani 1 1 d . A .
H3 H 0.0966 -0.0011 0.9987 0.045 Uiso 1 1 calc R . .
C4 C 0.1076(5) 0.01195(18) 0.8433(4) 0.0322(10) Uani 1 1 d . A .
H4 H 0.0039 0.0104 0.8108 0.039 Uiso 1 1 calc R . .
C5 C 0.2383(7) 0.0207(2) 0.7950(4) 0.0452(13) Uani 1 1 d . A .
H5 H 0.2375 0.0258 0.7246 0.054 Uiso 1 1 calc R . .
C6 C 0.3717(6) 0.0204(2) 0.8725(6) 0.062(2) Uani 1 1 d . A .
H6 H 0.4750 0.0249 0.8621 0.074 Uiso 1 1 calc R . .
C7 C 0.3218(7) 0.0123(2) 0.9681(6) 0.0560(17) Uani 1 1 d . A .
H7 H 0.3854 0.0113 1.0323 0.067 Uiso 1 1 calc R . .
P1 P 0.1238(8) 0.1662(3) 0.7814(6) 0.0173(6) Uani 0.816(6) 1 d P A 1
C11 C 0.2041(5) 0.16026(19) 0.6601(3) 0.0283(3) Uani 0.816(6) 1 d P A 1
C12 C 0.3622(5) 0.14527(19) 0.6640(3) 0.0283(3) Uani 0.816(6) 1 d P A 1
H12 H 0.4253 0.1392 0.7277 0.034 Uiso 0.816(6) 1 calc PR A 1
C13 C 0.4266(5) 0.13925(19) 0.5755(3) 0.0283(3) Uani 0.816(6) 1 d P A 1
H13 H 0.5321 0.1290 0.5797 0.034 Uiso 0.816(6) 1 calc PR A 1
C14 C 0.3342(5) 0.14845(19) 0.4797(3) 0.0283(3) Uani 0.816(6) 1 d P A 1
H14 H 0.3778 0.1445 0.4198 0.034 Uiso 0.816(6) 1 calc PR A 1
C15 C 0.1778(5) 0.16343(18) 0.4737(3) 0.0283(3) Uani 0.816(6) 1 d P A 1
H15 H 0.1156 0.1698 0.4098 0.034 Uiso 0.816(6) 1 calc PR A 1
C16 C 0.1136(5) 0.16890(18) 0.5632(3) 0.0283(3) Uani 0.816(6) 1 d P A 1
H16 H 0.0077 0.1786 0.5586 0.034 Uiso 0.816(6) 1 calc PR A 1
C17 C 0.1506(4) 0.25406(18) 0.8086(3) 0.0251(3) Uani 0.816(6) 1 d P A 1
C18 C 0.1006(4) 0.29823(17) 0.7297(3) 0.0251(3) Uani 0.816(6) 1 d P A 1
H18 H 0.0583 0.2831 0.6644 0.030 Uiso 0.816(6) 1 calc PR A 1
C19 C 0.1130(4) 0.36408(19) 0.7469(3) 0.0251(3) Uani 0.816(6) 1 d P A 1
H19 H 0.0789 0.3927 0.6934 0.030 Uiso 0.816(6) 1 calc PR A 1
C20 C 0.1757(4) 0.38714(19) 0.8428(3) 0.0251(3) Uani 0.816(6) 1 d P A 1
H20 H 0.1866 0.4313 0.8539 0.030 Uiso 0.816(6) 1 calc PR A 1
C21 C 0.2223(4) 0.34453(18) 0.9228(3) 0.0251(3) Uani 0.816(6) 1 d P A 1
H21 H 0.2622 0.3602 0.9881 0.030 Uiso 0.816(6) 1 calc PR A 1
C22 C 0.2101(4) 0.27812(17) 0.9063(3) 0.0251(3) Uani 0.816(6) 1 d P A 1
H22 H 0.2417 0.2498 0.9605 0.030 Uiso 0.816(6) 1 calc PR A 1
C8 C -0.0875(15) 0.1645(6) 0.7369(6) 0.0187(15) Uani 0.816(6) 1 d P A 1
H8A H -0.1153 0.1968 0.6836 0.022 Uiso 0.816(6) 1 calc PR A 1
H8B H -0.1175 0.1225 0.7074 0.022 Uiso 0.816(6) 1 calc PR A 1
C9 C -0.179(2) 0.1782(5) 0.8293(14) 0.0212(17) Uani 0.816(6) 1 d P A 1
H9A H -0.1488 0.2202 0.8583 0.025 Uiso 0.816(6) 1 calc PR A 1
H9B H -0.2905 0.1793 0.8031 0.025 Uiso 0.816(6) 1 calc PR A 1
C10 C -0.1471(12) 0.1270(3) 0.9153(8) 0.0196(14) Uani 0.816(6) 1 d P A 1
H10A H -0.2442 0.1176 0.9402 0.024 Uiso 0.816(6) 1 calc PR A 1
H10B H -0.1125 0.0875 0.8863 0.024 Uiso 0.816(6) 1 calc PR A 1
N1 N -0.0327(9) 0.1460(3) 0.9999(7) 0.0180(11) Uani 0.816(6) 1 d P A 1
C23 C -0.0983(17) 0.1759(6) 1.0837(12) 0.0299(8) Uani 0.816(6) 1 d P A 1
H23A H -0.1585 0.1441 1.1148 0.036 Uiso 0.816(6) 1 calc PR A 1
H23B H -0.1687 0.2104 1.0564 0.036 Uiso 0.816(6) 1 calc PR A 1
C24 C 0.0317(6) 0.2033(3) 1.1668(4) 0.0299(8) Uani 0.816(6) 1 d P A 1
H24A H 0.0735 0.2429 1.1426 0.036 Uiso 0.816(6) 1 calc PR A 1
H24B H -0.0094 0.2126 1.2296 0.036 Uiso 0.816(6) 1 calc PR A 1
C25 C 0.1571(6) 0.1529(3) 1.1864(4) 0.0299(8) Uani 0.816(6) 1 d P A 1
H25A H 0.2395 0.1671 1.2409 0.036 Uiso 0.816(6) 1 calc PR A 1
H25B H 0.1137 0.1131 1.2082 0.036 Uiso 0.816(6) 1 calc PR A 1
O2 O 0.2205(11) 0.1422(3) 1.0924(7) 0.0281(12) Uani 0.816(6) 1 d P A 1
C2 C 0.1185(7) 0.1340(3) 1.0061(4) 0.0158(10) Uani 0.816(6) 1 d P A 1
Fe1 Fe 0.22711(7) 0.09704(2) 0.89847(5) 0.02288(12) Uani 1 1 d . . .
O1 O 0.5050(3) 0.17354(14) 0.9617(2) 0.0313(6) Uani 1 1 d . . .
I1 I -0.22544(5) 0.004587(10) 0.60345(4) 0.03493(8) Uani 1 1 d . . .
P1A P 0.135(4) 0.1747(14) 0.777(3) 0.0173(6) Uani 0.184(6) 1 d P A 2
C11A C 0.2041(5) 0.16026(19) 0.6601(3) 0.0283(3) Uani 0.184(6) 1 d P A 2
C12A C 0.3622(5) 0.14527(19) 0.6640(3) 0.0283(3) Uani 0.184(6) 1 d P A 2
C13A C 0.4266(5) 0.13925(19) 0.5755(3) 0.0283(3) Uani 0.184(6) 1 d P A 2
C14A C 0.3342(5) 0.14845(19) 0.4797(3) 0.0283(3) Uani 0.184(6) 1 d P A 2
C15A C 0.1778(5) 0.16343(18) 0.4737(3) 0.0283(3) Uani 0.184(6) 1 d P A 2
C16A C 0.1136(5) 0.16890(18) 0.5632(3) 0.0283(3) Uani 0.184(6) 1 d P A 2
C17A C 0.1506(4) 0.25406(18) 0.8086(3) 0.0251(3) Uani 0.184(6) 1 d P A 2
C18A C 0.1006(4) 0.29823(17) 0.7297(3) 0.0251(3) Uani 0.184(6) 1 d P A 2
H18A H 0.0583 0.2831 0.6644 0.030 Uiso 0.184(6) 1 calc PR A 2
C19A C 0.1130(4) 0.36408(19) 0.7469(3) 0.0251(3) Uani 0.184(6) 1 d P A 2
H19A H 0.0789 0.3927 0.6934 0.030 Uiso 0.184(6) 1 calc PR A 2
C20A C 0.1757(4) 0.38714(19) 0.8428(3) 0.0251(3) Uani 0.184(6) 1 d P A 2
H20A H 0.1866 0.4313 0.8539 0.030 Uiso 0.184(6) 1 calc PR A 2
C21A C 0.2223(4) 0.34453(18) 0.9228(3) 0.0251(3) Uani 0.184(6) 1 d P A 2
H21A H 0.2622 0.3602 0.9881 0.030 Uiso 0.184(6) 1 calc PR A 2
C22A C 0.2101(4) 0.27812(17) 0.9063(3) 0.0251(3) Uani 0.184(6) 1 d P A 2
H22A H 0.2417 0.2498 0.9605 0.030 Uiso 0.184(6) 1 calc PR A 2
C8A C -0.083(7) 0.167(3) 0.758(4) 0.0187(15) Uani 0.184(6) 1 d P A 2
H8A1 H -0.1210 0.2019 0.7113 0.022 Uiso 0.184(6) 1 calc PR A 2
H8A2 H -0.1059 0.1277 0.7195 0.022 Uiso 0.184(6) 1 calc PR A 2
C9A C -0.176(10) 0.167(3) 0.823(7) 0.0212(17) Uani 0.184(6) 1 d P A 2
H9A1 H -0.2825 0.1640 0.7858 0.025 Uiso 0.184(6) 1 calc PR A 2
H9A2 H -0.1670 0.2076 0.8598 0.025 Uiso 0.184(6) 1 calc PR A 2
C10A C -0.154(7) 0.114(2) 0.901(4) 0.0196(14) Uani 0.184(6) 1 d P A 2
H10C H -0.1204 0.0752 0.8693 0.024 Uiso 0.184(6) 1 calc PR A 2
H10D H -0.2535 0.1045 0.9229 0.024 Uiso 0.184(6) 1 calc PR A 2
N1A N -0.013(5) 0.1336(18) 1.011(4) 0.0180(11) Uani 0.184(6) 1 d P A 2
C23A C -0.109(8) 0.171(3) 1.090(5) 0.0299(8) Uani 0.184(6) 1 d P A 2
H23C H -0.1271 0.2160 1.0694 0.036 Uiso 0.184(6) 1 calc PR A 2
H23D H -0.2082 0.1506 1.0931 0.036 Uiso 0.184(6) 1 calc PR A 2
C24A C -0.006(3) 0.1669(12) 1.1874(18) 0.0299(8) Uani 0.184(6) 1 d P A 2
H24C H -0.0478 0.1912 1.2399 0.036 Uiso 0.184(6) 1 calc PR A 2
H24D H 0.0070 0.1223 1.2095 0.036 Uiso 0.184(6) 1 calc PR A 2
C25A C 0.143(3) 0.1940(12) 1.1704(18) 0.0299(8) Uani 0.184(6) 1 d P A 2
H25C H 0.2175 0.1918 1.2340 0.036 Uiso 0.184(6) 1 calc PR A 2
H25D H 0.1284 0.2390 1.1512 0.036 Uiso 0.184(6) 1 calc PR A 2
O2A O 0.210(6) 0.1577(17) 1.085(4) 0.0281(12) Uani 0.184(6) 1 d P A 2
C2A C 0.139(4) 0.1233(14) 0.980(2) 0.0158(10) Uani 0.184(6) 1 d P A 2

loop_
_atom_site_aniso_label
_atom_site_aniso_U_11
_atom_site_aniso_U_22
_atom_site_aniso_U_33
_atom_site_aniso_U_23
_atom_site_aniso_U_13
_atom_site_aniso_U_12
C1 0.0201(18) 0.0245(18) 0.031(2) 0.0005(16) 0.0032(16) 0.0092(15)
C3 0.055(3) 0.0191(18) 0.035(2) 0.0025(16) -0.004(2) 0.0034(17)
C4 0.029(2) 0.0205(18) 0.041(3) -0.0046(16) -0.0117(18) 0.0029(16)
C5 0.072(4) 0.0204(19) 0.047(3) -0.006(2) 0.023(3) 0.004(2)
C6 0.023(2) 0.024(2) 0.136(7) -0.022(3) 0.005(3) 0.0033(19)
C7 0.052(3) 0.023(2) 0.078(4) 0.000(2) -0.035(3) 0.009(2)
P1 0.0147(13) 0.0144(17) 0.0209(9) -0.0030(12) -0.0023(8) -0.0007(11)
C11 0.0257(8) 0.0290(8) 0.0297(9) -0.0059(7) 0.0033(7) 0.0023(6)
C12 0.0257(8) 0.0290(8) 0.0297(9) -0.0059(7) 0.0033(7) 0.0023(6)
C13 0.0257(8) 0.0290(8) 0.0297(9) -0.0059(7) 0.0033(7) 0.0023(6)
C14 0.0257(8) 0.0290(8) 0.0297(9) -0.0059(7) 0.0033(7) 0.0023(6)
C15 0.0257(8) 0.0290(8) 0.0297(9) -0.0059(7) 0.0033(7) 0.0023(6)
C16 0.0257(8) 0.0290(8) 0.0297(9) -0.0059(7) 0.0033(7) 0.0023(6)
C17 0.0216(7) 0.0232(8) 0.0294(9) -0.0037(6) 0.0007(6) 0.0007(6)
C18 0.0216(7) 0.0232(8) 0.0294(9) -0.0037(6) 0.0007(6) 0.0007(6)
C19 0.0216(7) 0.0232(8) 0.0294(9) -0.0037(6) 0.0007(6) 0.0007(6)
C20 0.0216(7) 0.0232(8) 0.0294(9) -0.0037(6) 0.0007(6) 0.0007(6)
C21 0.0216(7) 0.0232(8) 0.0294(9) -0.0037(6) 0.0007(6) 0.0007(6)
C22 0.0216(7) 0.0232(8) 0.0294(9) -0.0037(6) 0.0007(6) 0.0007(6)
C8 0.019(2) 0.021(2) 0.013(4) -0.002(3) -0.004(3) -0.0002(16)
C9 0.0156(17) 0.018(5) 0.029(4) -0.006(4) -0.0013(19) 0.004(3)
C10 0.018(2) 0.015(4) 0.024(4) -0.007(3) -0.003(2) -0.002(3)
N1 0.020(3) 0.011(3) 0.021(3) 0.004(2) -0.004(2) 0.007(2)
C23 0.0311(16) 0.0320(18) 0.0252(16) 0.0001(13) 0.0004(12) 0.0058(13)
C24 0.0311(16) 0.0320(18) 0.0252(16) 0.0001(13) 0.0004(12) 0.0058(13)
C25 0.0311(16) 0.0320(18) 0.0252(16) 0.0001(13) 0.0004(12) 0.0058(13)
O2 0.026(2) 0.033(4) 0.023(2) 0.002(3) -0.0027(16) 0.003(3)
C2 0.018(2) 0.013(2) 0.016(3) -0.0062(18) 0.0030(19) 0.0025(17)
Fe1 0.0188(2) 0.0182(2) 0.0288(3) -0.0017(2) -0.00465(19) 0.0036(2)
O1 0.0201(13) 0.0349(15) 0.0362(17) -0.0089(12) -0.0040(12) -0.0006(11)
I1 0.04984(15) 0.01915(11) 0.02953(12) 0.00154(12) -0.01231(10) -0.00353(12)
P1A 0.0147(13) 0.0144(17) 0.0209(9) -0.0030(12) -0.0023(8) -0.0007(11)
C11A 0.0257(8) 0.0290(8) 0.0297(9) -0.0059(7) 0.0033(7) 0.0023(6)
C12A 0.0257(8) 0.0290(8) 0.0297(9) -0.0059(7) 0.0033(7) 0.0023(6)
C13A 0.0257(8) 0.0290(8) 0.0297(9) -0.0059(7) 0.0033(7) 0.0023(6)
C14A 0.0257(8) 0.0290(8) 0.0297(9) -0.0059(7) 0.0033(7) 0.0023(6)
C15A 0.0257(8) 0.0290(8) 0.0297(9) -0.0059(7) 0.0033(7) 0.0023(6)
C16A 0.0257(8) 0.0290(8) 0.0297(9) -0.0059(7) 0.0033(7) 0.0023(6)
C17A 0.0216(7) 0.0232(8) 0.0294(9) -0.0037(6) 0.0007(6) 0.0007(6)
C18A 0.0216(7) 0.0232(8) 0.0294(9) -0.0037(6) 0.0007(6) 0.0007(6)
C19A 0.0216(7) 0.0232(8) 0.0294(9) -0.0037(6) 0.0007(6) 0.0007(6)
C20A 0.0216(7) 0.0232(8) 0.0294(9) -0.0037(6) 0.0007(6) 0.0007(6)
C21A 0.0216(7) 0.0232(8) 0.0294(9) -0.0037(6) 0.0007(6) 0.0007(6)
C22A 0.0216(7) 0.0232(8) 0.0294(9) -0.0037(6) 0.0007(6) 0.0007(6)
C8A 0.019(2) 0.021(2) 0.013(4) -0.002(3) -0.004(3) -0.0002(16)
C9A 0.0156(17) 0.018(5) 0.029(4) -0.006(4) -0.0013(19) 0.004(3)
C10A 0.018(2) 0.015(4) 0.024(4) -0.007(3) -0.003(2) -0.002(3)
N1A 0.020(3) 0.011(3) 0.021(3) 0.004(2) -0.004(2) 0.007(2)
C23A 0.0311(16) 0.0320(18) 0.0252(16) 0.0001(13) 0.0004(12) 0.0058(13)
C24A 0.0311(16) 0.0320(18) 0.0252(16) 0.0001(13) 0.0004(12) 0.0058(13)
C25A 0.0311(16) 0.0320(18) 0.0252(16) 0.0001(13) 0.0004(12) 0.0058(13)
O2A 0.026(2) 0.033(4) 0.023(2) 0.002(3) -0.0027(16) 0.003(3)
C2A 0.018(2) 0.013(2) 0.016(3) -0.0062(18) 0.0030(19) 0.0025(17)

loop_
_atom_type_symbol
_atom_type_description
_atom_type_scat_dispersion_real
_atom_type_scat_dispersion_imag
_atom_type_scat_source
C C 0.0033 0.0016 'International Tables Vol C Tables 4.2.6.8 and 6.1.1.4'
H H 0.0000 0.0000 'International Tables Vol C Tables 4.2.6.8 and 6.1.1.4'
N N 0.0061 0.0033 'International Tables Vol C Tables 4.2.6.8 and 6.1.1.4'
O O 0.0106 0.0060 'International Tables Vol C Tables 4.2.6.8 and 6.1.1.4'
P P 0.1023 0.0942 'International Tables Vol C Tables 4.2.6.8 and 6.1.1.4'
Fe Fe 0.3463 0.8444 'International Tables Vol C Tables 4.2.6.8 and 6.1.1.4'
I I -0.4742 1.8119 'International Tables Vol C Tables 4.2.6.8 and 6.1.1.4'

loop_
_geom_angle_atom_site_label_1
_geom_angle_atom_site_label_2
_geom_angle_atom_site_label_3
_geom_angle
O1 C1 Fe1 176.9(3)
C7 C3 C4 109.0(5)
C7 C3 Fe1 69.6(3)
C4 C3 Fe1 70.7(2)
C7 C3 H3 125.5
C4 C3 H3 125.5
Fe1 C3 H3 125.8
C3 C4 C5 108.0(4)
C3 C4 Fe1 70.8(2)
C5 C4 Fe1 70.1(3)
C3 C4 H4 126.0
C5 C4 H4 126.0
Fe1 C4 H4 124.7
C4 C5 C6 107.4(5)
C4 C5 Fe1 71.1(2)
C6 C5 Fe1 69.7(3)
C4 C5 H5 126.3
C6 C5 H5 126.3
Fe1 C5 H5 124.5
C7 C6 C5 108.2(5)
C7 C6 Fe1 70.4(3)
C5 C6 Fe1 70.9(3)
C7 C6 H6 125.9
C5 C6 H6 125.9
Fe1 C6 H6 124.4
C3 C7 C6 107.3(5)
C3 C7 Fe1 71.8(2)
C6 C7 Fe1 70.3(3)
C3 C7 H7 126.3
C6 C7 H7 126.3
Fe1 C7 H7 123.3
C8 P1 C11 102.8(5)
C8 P1 C17 99.7(5)
C11 P1 C17 100.3(3)
C8 P1 Fe1 119.0(4)
C11 P1 Fe1 113.3(4)
C17 P1 Fe1 118.8(4)
C16 C11 C12 117.6(4)
C16 C11 P1 123.1(4)
C12 C11 P1 119.3(4)
C13 C12 C11 121.3(4)
C13 C12 H12 119.3
C11 C12 H12 119.3
C12 C13 C14 120.1(4)
C12 C13 H13 120.0
C14 C13 H13 120.0
C15 C14 C13 119.8(4)
C15 C14 H14 120.1
C13 C14 H14 120.1
C14 C15 C16 119.8(4)
C14 C15 H15 120.1
C16 C15 H15 120.1
C15 C16 C11 121.5(4)
C15 C16 H16 119.3
C11 C16 H16 119.3
C22 C17 C18 118.1(3)
C22 C17 P1 122.8(4)
C18 C17 P1 118.9(4)
C19 C18 C17 121.2(4)
C19 C18 H18 119.4
C17 C18 H18 119.4
C20 C19 C18 120.0(4)
C20 C19 H19 120.0
C18 C19 H19 120.0
C19 C20 C21 119.9(4)
C19 C20 H20 120.1
C21 C20 H20 120.1
C20 C21 C22 120.5(4)
C20 C21 H21 119.8
C22 C21 H21 119.8
C17 C22 C21 120.2(4)
C17 C22 H22 119.9
C21 C22 H22 119.9
C9 C8 P1 110.6(8)
C9 C8 H8A 109.4
P1 C8 H8A 109.5
C9 C8 H8B 109.6
P1 C8 H8B 109.6
H8A C8 H8B 108.1
C10 C9 C8 112.7(10)
C10 C9 H9A 109.0
C8 C9 H9A 109.0
C10 C9 H9B 109.0
C8 C9 H9B 109.1
H9A C9 H9B 107.8
N1 C10 C9 113.7(8)
N1 C10 H10A 108.8
C9 C10 H10A 108.8
N1 C10 H10B 108.8
C9 C10 H10B 108.8
H10A C10 H10B 107.7
C2 N1 C10 123.6(8)
C2 N1 C23 122.5(9)
C10 N1 C23 113.8(9)
N1 C23 C24 111.2(10)
N1 C23 H23A 109.5
C24 C23 H23A 109.4
N1 C23 H23B 109.4
C24 C23 H23B 109.3
H23A C23 H23B 108.0
C25 C24 C23 106.8(7)
C25 C24 H24A 110.3
C23 C24 H24A 110.4
C25 C24 H24B 110.3
C23 C24 H24B 110.4
H24A C24 H24B 108.6
O2 C25 C24 108.9(4)
O2 C25 H25A 109.9
C24 C25 H25A 109.9
O2 C25 H25B 109.9
C24 C25 H25B 109.9
H25A C25 H25B 108.3
C2 O2 C25 117.1(7)
N1 C2 O2 122.8(7)
N1 C2 Fe1 127.6(5)
O2 C2 Fe1 109.5(5)
C2A Fe1 C1 94.3(12)
C2A Fe1 C2 2.3(13)
C1 Fe1 C2 92.0(2)
C2A Fe1 C6 140.7(13)
C1 Fe1 C6 89.56(18)
C2 Fe1 C6 141.3(3)
C2A Fe1 C7 101.4(13)
C1 Fe1 C7 95.9(2)
C2 Fe1 C7 102.2(3)
C6 Fe1 C7 39.3(3)
C2A Fe1 C5 144.2(12)
C1 Fe1 C5 119.6(2)
C2 Fe1 C5 146.5(2)
C6 Fe1 C5 39.4(2)
C7 Fe1 C5 66.0(2)
C2A Fe1 C4 105.5(12)
C1 Fe1 C4 154.80(17)
C2 Fe1 C4 107.8(2)
C6 Fe1 C4 65.24(19)
C7 Fe1 C4 65.33(18)
C5 Fe1 C4 38.7(2)
C2A Fe1 C3 84.3(12)
C1 Fe1 C3 131.88(18)
C2 Fe1 C3 86.2(2)
C6 Fe1 C3 64.8(2)
C7 Fe1 C3 38.6(2)
C5 Fe1 C3 64.8(2)
C4 Fe1 C3 38.51(18)
C2A Fe1 P1 93.9(13)
C1 Fe1 P1 93.27(19)
C2 Fe1 P1 93.5(3)
C6 Fe1 P1 124.9(3)
C7 Fe1 P1 161.4(3)
C5 Fe1 P1 95.5(2)
C4 Fe1 P1 100.7(2)
C3 Fe1 P1 134.8(2)
C2A Fe1 P1A 94.7(16)
C1 Fe1 P1A 89.0(8)
C2 Fe1 P1A 94.1(10)
C6 Fe1 P1A 124.5(10)
C7 Fe1 P1A 162.7(10)
C5 Fe1 P1A 97.2(9)
C4 Fe1 P1A 104.5(8)
C3 Fe1 P1A 139.1(8)
P1 Fe1 P1A 4.3(9)
C8A P1A Fe1 105(2)
C9A C8A P1A 131(5)
C9A C8A H8A1 105.3
P1A C8A H8A1 104.4
C9A C8A H8A2 104.3
P1A C8A H8A2 104.4
H8A1 C8A H8A2 105.6
C8A C9A C10A 116(6)
C8A C9A H9A1 107.6
C10A C9A H9A1 108.5
C8A C9A H9A2 108.2
C10A C9A H9A2 108.5
H9A1 C9A H9A2 107.5
C9A C10A N1A 113(4)
C9A C10A H10C 109.2
N1A C10A H10C 109.0
C9A C10A H10D 109.0
N1A C10A H10D 109.1
H10C C10A H10D 107.8
C2A N1A C23A 145(4)
C2A N1A C10A 106(4)
C23A N1A C10A 106(4)
C24A C23A N1A 103(4)
C24A C23A H23C 111.6
N1A C23A H23C 111.3
C24A C23A H23D 110.8
N1A C23A H23D 110.6
H23C C23A H23D 109.0
C25A C24A C23A 106(3)
C25A C24A H24C 110.5
C23A C24A H24C 110.1
C25A C24A H24D 110.6
C23A C24A H24D 111.1
H24C C24A H24D 108.7
C24A C25A O2A 112(3)
C24A C25A H25C 109.2
O2A C25A H25C 109.2
C24A C25A H25D 109.3
O2A C25A H25D 109.3
H25C C25A H25D 107.9
C25A O2A C2A 136(4)
N1A C2A Fe1 146(3)
N1A C2A O2A 86(3)
Fe1 C2A O2A 128(3)

loop_
_geom_bond_atom_site_label_1
_geom_bond_atom_site_label_2
_geom_bond_distance
C1 O1 1.146(5)
C1 Fe1 1.742(4)
C3 C7 1.389(8)
C3 C4 1.393(7)
C3 Fe1 2.113(4)
C3 H3 0.9300
C4 C5 1.396(7)
C4 Fe1 2.112(4)
C4 H4 0.9300
C5 C6 1.410(8)
C5 Fe1 2.098(5)
C5 H5 0.9300
C6 C7 1.402(10)
C6 Fe1 2.084(5)
C6 H6 0.9300
C7 Fe1 2.085(5)
C7 H7 0.9300
P1 C8 1.827(14)
P1 C11 1.843(9)
P1 C17 1.862(7)
P1 Fe1 2.185(7)
C11 C16 1.393(6)
C11 C12 1.396(5)
C12 C13 1.374(6)
C12 H12 0.9300
C13 C14 1.390(6)
C13 H13 0.9300
C14 C15 1.378(5)
C14 H14 0.9300
C15 C16 1.385(6)
C15 H15 0.9300
C16 H16 0.9300
C17 C22 1.394(5)
C17 C18 1.398(5)
C18 C19 1.384(5)
C18 H18 0.9300
C19 C20 1.375(6)
C19 H19 0.9300
C20 C21 1.381(5)
C20 H20 0.9300
C21 C22 1.395(5)
C21 H21 0.9300
C22 H22 0.9300
C8 C9 1.579(19)
C8 H8A 0.9700
C8 H8B 0.9700
C9 C10 1.54(2)
C9 H9A 0.9700
C9 H9B 0.9700
C10 N1 1.419(12)
C10 H10A 0.9700
C10 H10B 0.9700
N1 C2 1.322(9)
N1 C23 1.457(18)
C23 C24 1.543(16)
C23 H23A 0.9700
C23 H23B 0.9700
C24 C25 1.498(7)
C24 H24A 0.9700
C24 H24B 0.9700
C25 O2 1.448(12)
C25 H25A 0.9700
C25 H25B 0.9700
O2 C2 1.330(11)
C2 Fe1 1.976(5)
Fe1 C2A 1.52(3)
Fe1 P1A 2.31(3)
P1A C8A 1.87(7)
C8A C9A 1.27(10)
C8A H8A1 0.9700
C8A H8A2 0.9700
C9A C10A 1.49(11)
C9A H9A1 0.9700
C9A H9A2 0.9700
C10A N1A 1.78(7)
C10A H10C 0.9700
C10A H10D 0.9700
N1A C2A 1.45(6)
N1A C23A 1.62(9)
C23A C24A 1.44(7)
C23A H23C 0.9700
C23A H23D 0.9700
C24A C25A 1.46(3)
C24A H24C 0.9700
C24A H24D 0.9700
C25A O2A 1.53(6)
C25A H25C 0.9700
C25A H25D 0.9700
O2A C2A 1.58(6)
